data_4034183
loop_
_publ_author_name
'Jash, Moumita'
'De, Sukanya'
'Pramanik, Subhendu'
'Chowdhury, Chinmay'

_publ_section_title
;
 Palladium(II)-Catalyzed Cascade Reactions of Ene-Ynes Tethered to
 Cyano/Aldehyde: Access to Naphtho[1,2-<i>b</i>]furans and
 Benzo[<i>g</i>]indoles.
;
_journal_issue 14
_journal_name_full 'The Journal of organic chemistry'
_journal_page_first 8959
_journal_page_last 8975
_journal_paper_doi 10.1021/acs.joc.9b00861
_journal_volume 84
_journal_year 2019
_chemical_formula_moiety 'C27 H20 F3 N O2 S'
_chemical_formula_sum 'C27 H20 F3 N O2 S'
_chemical_formula_weight 479.50
_space_group_crystal_system monoclinic
_space_group_IT_number 14
_space_group_name_Hall '-P 2ybc'
_space_group_name_H-M_alt 'P 1 21/c 1'
_atom_sites_solution_hydrogens geom
_audit_creation_date 2019-02-13
_audit_creation_method
;
Olex2 1.2
(compiled 2016.09.09 svn.r3337 for OlexSys, GUI svn.r5506)
;
_cell_angle_alpha 90
_cell_angle_beta 95.240(10)
_cell_angle_gamma 90
_cell_formula_units_Z 4
_cell_length_a 12.690(9)
_cell_length_b 11.602(8)
_cell_length_c 16.618(11)
_cell_measurement_reflns_used 2435
_cell_measurement_temperature 296(2)
_cell_measurement_theta_max 23.34
_cell_measurement_theta_min 2.38
_cell_volume 2436(3)
_computing_cell_refinement 'SAINT v8.34A (Bruker, 2013)'
_computing_data_reduction 'SAINT v8.34A (Bruker, 2013)'
_computing_molecular_graphics 'Olex2 (Dolomanov et al., 2009)'
_computing_publication_material 'Olex2 (Dolomanov et al., 2009)'
_computing_structure_refinement 'ShelXL (Sheldrick, 2015)'
_diffrn_ambient_temperature 296.15
_diffrn_measured_fraction_theta_full 0.988
_diffrn_measured_fraction_theta_max 0.979
_diffrn_measurement_device_type 'Bruker APEX-II CCD'
_diffrn_measurement_method '\f and \w scans'
_diffrn_radiation_type MoK\a
_diffrn_radiation_wavelength 0.71073
_diffrn_reflns_av_R_equivalents 0.0766
_diffrn_reflns_av_unetI/netI 0.0993
_diffrn_reflns_Laue_measured_fraction_full 0.988
_diffrn_reflns_Laue_measured_fraction_max 0.979
_diffrn_reflns_limit_h_max 15
_diffrn_reflns_limit_h_min -16
_diffrn_reflns_limit_k_max 14
_diffrn_reflns_limit_k_min -14
_diffrn_reflns_limit_l_max 21
_diffrn_reflns_limit_l_min -21
_diffrn_reflns_number 30428
_diffrn_reflns_point_group_measured_fraction_full 0.988
_diffrn_reflns_point_group_measured_fraction_max 0.979
_diffrn_reflns_theta_full 25.242
_diffrn_reflns_theta_max 27.479
_diffrn_reflns_theta_min 2.383
_diffrn_standards_number 0
_exptl_absorpt_coefficient_mu 0.180
_exptl_absorpt_correction_T_max 0.7455
_exptl_absorpt_correction_T_min 0.6069
_exptl_absorpt_correction_type multi-scan
_exptl_absorpt_process_details
'SADABS-2014/5 (Bruker,2014/5) was used for absorption correction. wR2(int) was 0.1488 before and 0.0577 after correction. The Ratio of minimum to maximum transmission is 0.8141. The \l/2 correction factor is 0.00150.'
_exptl_crystal_colour 'clear light colourless'
_exptl_crystal_colour_lustre clear
_exptl_crystal_colour_modifier light
_exptl_crystal_colour_primary colourless
_exptl_crystal_density_diffrn 1.307
_exptl_crystal_description block
_exptl_crystal_F_000 992
_exptl_crystal_size_max 0.49
_exptl_crystal_size_mid 0.21
_exptl_crystal_size_min 0.16
_refine_diff_density_max 0.706
_refine_diff_density_min -0.452
_refine_diff_density_rms 0.060
_refine_ls_extinction_coef 0.006(2)
_refine_ls_extinction_expression Fc^*^=kFc[1+0.001xFc^2^\l^3^/sin(2\q)]^-1/4^
_refine_ls_extinction_method SHELXL
_refine_ls_goodness_of_fit_ref 1.040
_refine_ls_hydrogen_treatment constr
_refine_ls_matrix_type full
_refine_ls_number_parameters 309
_refine_ls_number_reflns 5464
_refine_ls_number_restraints 105
_refine_ls_restrained_S_all 1.036
_refine_ls_R_factor_all 0.1562
_refine_ls_R_factor_gt 0.0811
_refine_ls_shift/su_max 0.000
_refine_ls_shift/su_mean 0.000
_refine_ls_structure_factor_coef Fsqd
_refine_ls_weighting_details 'w=1/[\s^2^(Fo^2^)+(0.1601P)^2^] where P=(Fo^2^+2Fc^2^)/3'
_refine_ls_weighting_scheme calc
_refine_ls_wR_factor_gt 0.2393
_refine_ls_wR_factor_ref 0.2925
_reflns_Friedel_coverage 0.000
_reflns_number_gt 2599
_reflns_number_total 5464
_reflns_threshold_expression 'I > 2\s(I)'
_cod_data_source_file jo9b00861_si_005.cif
_cod_data_source_block cc_su_3_90a_0m_a
_cod_database_code 4034183
_shelxl_version_number 2014/6
_shelx_space_group_comment
;
The symmetry employed for this shelxl refinement is uniquely defined
by the following loop, which should always be used as a source of
symmetry information in preference to the above space-group names.
They are only intended as comments.
;
_shelx_estimated_absorpt_t_max 0.972
_shelx_estimated_absorpt_t_min 0.917
_olex2_refinement_description
;
1. Fixed Uiso
 At 1.2 times of:
  All C(H) groups, All C(H,H) groups
 At 1.5 times of:
  All C(H,H,H) groups
2. Restrained distances
 C23-C24 \\sim C25-C20 \\sim C21-C22
 with sigma of 0.02
3. Uiso/Uaniso restraints and constraints
C23 \\sim C24 \\sim C25 \\sim C20 \\sim C22 \\sim C21: within 2A with sigma of
0.04 and sigma for terminal atoms of 0.08
N004 \\sim C1 \\sim C2 \\sim C3 \\sim C12: within 2A with sigma of 0.04 and
sigma for terminal atoms of 0.08
4. Rigid body (RIGU) restrains
 C23, C24, C25, C20, C21, C22
 with sigma for 1-2 distances of 0.004 and sigma for 1-3 distances of 0.004
5.a Secondary CH2 refined with riding coordinates:
 C13(H13A,H13B)
5.b Aromatic/amide H refined with riding coordinates:
 C1(H1), C4(H4), C5(H5), C7(H7), C8(H8), C9(H9), C10(H10), C15(H15), C16(H16),
 C18(H18), C19(H19), C21(H21), C22(H22), C24(H24), C25(H25)
5.c Idealised Me refined as rotating group:
 C26(H26A,H26B,H26C)
;
_olex2_submission_special_instructions 'No special instructions were received'

loop_
_space_group_symop_operation_xyz
'x, y, z'
'-x, y+1/2, -z+1/2'
'-x, -y, -z'
'x, -y-1/2, z-1/2'

loop_
_atom_site_label
_atom_site_type_symbol
_atom_site_fract_x
_atom_site_fract_y
_atom_site_fract_z
_atom_site_U_iso_or_equiv
_atom_site_adp_type
_atom_site_occupancy
_atom_site_site_symmetry_order
_atom_site_calc_flag
_atom_site_refinement_flags_posn
_atom_site_refinement_flags_adp
S1 S 0.51330(8) 0.76447(8) 0.22499(5) 0.0628(4) Uani 1 1 d . .
F1 F 0.9892(3) 0.3866(4) 0.5702(4) 0.206(3) Uani 1 1 d . .
F2 F 0.9057(5) 0.3186(5) 0.6507(4) 0.233(3) Uani 1 1 d . .
F3 F 0.8778(4) 0.2520(4) 0.5430(5) 0.230(3) Uani 1 1 d . .
O1 O 0.4560(2) 0.8511(2) 0.17716(15) 0.0750(8) Uani 1 1 d . .
O2 O 0.5455(2) 0.6599(2) 0.18758(16) 0.0785(8) Uani 1 1 d . .
N004 N 0.4354(2) 0.7217(3) 0.29559(17) 0.0603(8) Uani 1 1 d . U
C1 C 0.4920(3) 0.6445(3) 0.3584(2) 0.0674(11) Uani 1 1 d . U
H1 H 0.5117 0.5680 0.3523 0.081 Uiso 1 1 calc R .
C2 C 0.5101(3) 0.7185(3) 0.4335(2) 0.0601(9) Uani 1 1 d . U
C3 C 0.4347(3) 0.8143(3) 0.4218(2) 0.0614(10) Uani 1 1 d . U
C4 C 0.4017(3) 0.8967(4) 0.4762(2) 0.0724(11) Uani 1 1 d . .
H4 H 0.4333 0.8993 0.5289 0.087 Uiso 1 1 calc R .
C5 C 0.3230(3) 0.9733(4) 0.4516(3) 0.0803(12) Uani 1 1 d . .
H5 H 0.3034 1.0294 0.4873 0.096 Uiso 1 1 calc R .
C6 C 0.2704(3) 0.9680(4) 0.3714(3) 0.0732(11) Uani 1 1 d . .
C7 C 0.1814(4) 1.0400(4) 0.3473(4) 0.0910(14) Uani 1 1 d . .
H7 H 0.1597 1.0943 0.3835 0.109 Uiso 1 1 calc R .
C8 C 0.1278(4) 1.0312(5) 0.2729(4) 0.0985(16) Uani 1 1 d . .
H8 H 0.0710 1.0800 0.2585 0.118 Uiso 1 1 calc R .
C9 C 0.1582(4) 0.9482(5) 0.2172(3) 0.0995(16) Uani 1 1 d . .
H9 H 0.1200 0.9413 0.1669 0.119 Uiso 1 1 calc R .
C10 C 0.2448(3) 0.8765(4) 0.2370(3) 0.0817(13) Uani 1 1 d . .
H10 H 0.2656 0.8232 0.1997 0.098 Uiso 1 1 calc R .
C11 C 0.3018(3) 0.8857(4) 0.3157(2) 0.0669(10) Uani 1 1 d . .
C12 C 0.3888(3) 0.8120(3) 0.3425(2) 0.0619(10) Uani 1 1 d . U
C13 C 0.5786(3) 0.7017(3) 0.4997(2) 0.0654(10) Uani 1 1 d . .
H13A H 0.5349 0.6995 0.5446 0.078 Uiso 1 1 calc R .
H13B H 0.6190 0.7726 0.5060 0.078 Uiso 1 1 calc R .
C14 C 0.6565(3) 0.6091(3) 0.5162(2) 0.0627(10) Uani 1 1 d . .
C15 C 0.6530(3) 0.5014(3) 0.4774(2) 0.0664(10) Uani 1 1 d . .
H15 H 0.5978 0.4863 0.4380 0.080 Uiso 1 1 calc R .
C16 C 0.7281(3) 0.4172(4) 0.4956(3) 0.0756(12) Uani 1 1 d . .
H16 H 0.7241 0.3470 0.4685 0.091 Uiso 1 1 calc R .
C17 C 0.8103(3) 0.4392(4) 0.5554(3) 0.0831(13) Uani 1 1 d . .
C18 C 0.8151(4) 0.5410(5) 0.5968(3) 0.1049(17) Uani 1 1 d . .
H18 H 0.8693 0.5542 0.6373 0.126 Uiso 1 1 calc R .
C19 C 0.7381(4) 0.6254(4) 0.5780(3) 0.0889(14) Uani 1 1 d . .
H19 H 0.7411 0.6939 0.6071 0.107 Uiso 1 1 calc R .
C20 C 0.6259(3) 0.8304(3) 0.2756(2) 0.0611(9) Uani 1 1 d D U
C21 C 0.7163(4) 0.7649(4) 0.2958(3) 0.0857(13) Uani 1 1 d D U
H21 H 0.7179 0.6871 0.2827 0.103 Uiso 1 1 calc R .
C22 C 0.8042(4) 0.8183(6) 0.3360(3) 0.1056(17) Uani 1 1 d D U
H22 H 0.8652 0.7751 0.3489 0.127 Uiso 1 1 calc R .
C23 C 0.8036(4) 0.9340(6) 0.3574(3) 0.0992(15) Uani 1 1 d D U
C24 C 0.7110(4) 0.9967(4) 0.3380(3) 0.0857(13) Uani 1 1 d D U
H24 H 0.7083 1.0740 0.3524 0.103 Uiso 1 1 calc R .
C25 C 0.6228(3) 0.9451(3) 0.2976(2) 0.0688(10) Uani 1 1 d D U
H25 H 0.5614 0.9879 0.2854 0.083 Uiso 1 1 calc R .
C26 C 0.8985(4) 0.9892(7) 0.4048(4) 0.164(3) Uani 1 1 d . .
H26A H 0.9275 1.0477 0.3724 0.246 Uiso 1 1 calc GR .
H26B H 0.9513 0.9315 0.4187 0.246 Uiso 1 1 calc GR .
H26C H 0.8768 1.0232 0.4533 0.246 Uiso 1 1 calc GR .
C27 C 0.8970(5) 0.3490(6) 0.5686(6) 0.151(3) Uani 1 1 d . .

loop_
_atom_site_aniso_label
_atom_site_aniso_U_11
_atom_site_aniso_U_22
_atom_site_aniso_U_33
_atom_site_aniso_U_23
_atom_site_aniso_U_13
_atom_site_aniso_U_12
S1 0.0788(7) 0.0639(6) 0.0452(5) 0.0036(4) 0.0024(4) 0.0013(5)
F1 0.088(3) 0.144(3) 0.383(8) 0.077(4) 0.014(4) 0.015(2)
F2 0.198(5) 0.226(6) 0.262(7) 0.101(5) -0.040(5) 0.065(4)
F3 0.183(4) 0.118(3) 0.362(8) -0.063(4) -0.119(5) 0.064(3)
O1 0.0859(18) 0.0826(18) 0.0551(15) 0.0184(13) -0.0015(13) 0.0080(15)
O2 0.112(2) 0.0712(18) 0.0536(15) -0.0080(13) 0.0167(15) 0.0024(16)
N004 0.0719(19) 0.0647(18) 0.0442(16) 0.0006(14) 0.0054(14) -0.0012(15)
C1 0.102(3) 0.056(2) 0.0415(19) 0.0053(16) -0.0043(19) -0.002(2)
C2 0.076(2) 0.060(2) 0.0440(19) 0.0036(16) 0.0052(17) -0.0071(18)
C3 0.071(2) 0.062(2) 0.052(2) -0.0023(18) 0.0082(17) -0.0073(18)
C4 0.080(3) 0.078(3) 0.060(2) -0.007(2) 0.010(2) -0.005(2)
C5 0.083(3) 0.073(3) 0.087(3) -0.013(2) 0.019(2) -0.004(2)
C6 0.071(3) 0.073(3) 0.078(3) 0.009(2) 0.017(2) -0.003(2)
C7 0.075(3) 0.089(3) 0.112(4) 0.008(3) 0.026(3) 0.006(2)
C8 0.079(3) 0.116(4) 0.102(4) 0.033(3) 0.016(3) 0.018(3)
C9 0.072(3) 0.128(4) 0.097(4) 0.025(3) -0.002(3) 0.010(3)
C10 0.075(3) 0.095(3) 0.072(3) 0.006(2) -0.004(2) 0.003(2)
C11 0.065(2) 0.073(3) 0.063(2) 0.009(2) 0.0074(19) -0.0003(19)
C12 0.065(2) 0.069(2) 0.052(2) 0.0002(18) 0.0084(17) -0.0102(18)
C13 0.078(3) 0.072(3) 0.046(2) 0.0000(18) 0.0062(18) -0.019(2)
C14 0.076(2) 0.061(2) 0.049(2) 0.0043(18) -0.0013(17) -0.0129(19)
C15 0.077(2) 0.067(3) 0.053(2) 0.0030(18) -0.0049(18) -0.0057(19)
C16 0.087(3) 0.069(3) 0.070(3) 0.008(2) 0.003(2) -0.006(2)
C17 0.075(3) 0.080(3) 0.091(3) 0.007(3) -0.010(2) -0.004(2)
C18 0.105(4) 0.091(3) 0.109(4) -0.005(3) -0.044(3) -0.007(3)
C19 0.099(3) 0.083(3) 0.080(3) -0.010(2) -0.022(3) -0.006(3)
C20 0.064(2) 0.067(2) 0.052(2) 0.0012(17) 0.0079(16) 0.0031(17)
C21 0.076(3) 0.092(3) 0.089(3) -0.002(2) 0.004(2) 0.022(2)
C22 0.072(3) 0.139(4) 0.104(4) -0.017(3) -0.001(3) 0.021(3)
C23 0.072(3) 0.145(4) 0.083(3) -0.011(3) 0.015(2) -0.016(3)
C24 0.089(3) 0.086(3) 0.083(3) -0.011(2) 0.015(2) -0.015(2)
C25 0.075(2) 0.069(2) 0.062(2) 0.0003(19) 0.0061(19) 0.0039(19)
C26 0.085(4) 0.252(10) 0.154(6) -0.065(6) -0.001(4) -0.044(5)
C27 0.110(5) 0.080(4) 0.242(9) 0.028(5) -0.090(5) -0.008(3)

loop_
_atom_type_symbol
_atom_type_description
_atom_type_scat_dispersion_real
_atom_type_scat_dispersion_imag
_atom_type_scat_source
C C 0.0033 0.0016 'International Tables Vol C Tables 4.2.6.8 and 6.1.1.4'
H H 0.0000 0.0000 'International Tables Vol C Tables 4.2.6.8 and 6.1.1.4'
F F 0.0171 0.0103 'International Tables Vol C Tables 4.2.6.8 and 6.1.1.4'
N N 0.0061 0.0033 'International Tables Vol C Tables 4.2.6.8 and 6.1.1.4'
O O 0.0106 0.0060 'International Tables Vol C Tables 4.2.6.8 and 6.1.1.4'
S S 0.1246 0.1234 'International Tables Vol C Tables 4.2.6.8 and 6.1.1.4'

loop_
_geom_angle_atom_site_label_1
_geom_angle_atom_site_label_2
_geom_angle_atom_site_label_3
_geom_angle
O1 S1 O2 119.99(17)
O1 S1 N004 107.06(17)
O1 S1 C20 107.87(18)
O2 S1 N004 105.15(17)
O2 S1 C20 108.77(18)
N004 S1 C20 107.36(16)
C1 N004 S1 112.7(3)
C12 N004 S1 116.9(2)
C12 N004 C1 104.3(3)
N004 C1 H1 127.4
N004 C1 C2 105.1(3)
C2 C1 H1 127.4
C3 C2 C1 105.8(3)
C13 C2 C1 128.8(4)
C13 C2 C3 125.4(3)
C4 C3 C2 131.2(3)
C12 C3 C2 108.8(3)
C12 C3 C4 119.9(4)
C3 C4 H4 120.0
C5 C4 C3 120.1(4)
C5 C4 H4 120.0
C4 C5 H5 119.6
C4 C5 C6 120.8(4)
C6 C5 H5 119.6
C7 C6 C5 121.5(4)
C11 C6 C5 120.2(4)
C11 C6 C7 118.3(4)
C6 C7 H7 119.1
C8 C7 C6 121.8(5)
C8 C7 H7 119.1
C7 C8 H8 119.9
C7 C8 C9 120.2(5)
C9 C8 H8 119.9
C8 C9 H9 119.7
C10 C9 C8 120.6(5)
C10 C9 H9 119.7
C9 C10 H10 120.4
C9 C10 C11 119.3(5)
C11 C10 H10 120.4
C6 C11 C10 119.9(4)
C6 C11 C12 117.1(4)
C12 C11 C10 123.0(4)
C3 C12 N004 111.3(3)
C3 C12 C11 121.7(4)
C11 C12 N004 126.8(3)
C2 C13 H13A 105.1
C2 C13 H13B 105.1
C2 C13 C14 128.9(4)
H13A C13 H13B 105.9
C14 C13 H13A 105.1
C14 C13 H13B 105.1
C15 C14 C13 125.0(3)
C19 C14 C13 118.5(4)
C19 C14 C15 116.4(4)
C14 C15 H15 118.7
C16 C15 C14 122.5(4)
C16 C15 H15 118.7
C15 C16 H16 120.6
C15 C16 C17 118.8(4)
C17 C16 H16 120.6
C16 C17 C27 117.3(5)
C18 C17 C16 120.9(4)
C18 C17 C27 121.7(5)
C17 C18 H18 120.2
C17 C18 C19 119.7(4)
C19 C18 H18 120.2
C14 C19 H19 119.2
C18 C19 C14 121.6(4)
C18 C19 H19 119.2
C21 C20 S1 119.5(3)
C25 C20 S1 120.1(3)
C25 C20 C21 120.3(4)
C20 C21 H21 120.6
C20 C21 C22 118.7(4)
C22 C21 H21 120.6
C21 C22 H22 119.0
C23 C22 C21 121.9(5)
C23 C22 H22 119.0
C22 C23 C24 118.0(4)
C22 C23 C26 121.1(5)
C24 C23 C26 120.8(6)
C23 C24 H24 119.6
C25 C24 C23 120.8(4)
C25 C24 H24 119.6
C20 C25 C24 120.1(4)
C20 C25 H25 119.9
C24 C25 H25 119.9
C23 C26 H26A 109.5
C23 C26 H26B 109.5
C23 C26 H26C 109.5
H26A C26 H26B 109.5
H26A C26 H26C 109.5
H26B C26 H26C 109.5
F1 C27 F2 94.4(6)
F1 C27 C17 115.3(5)
F2 C27 C17 107.7(8)
F3 C27 F1 119.2(9)
F3 C27 F2 95.9(7)
F3 C27 C17 117.8(5)

loop_
_geom_bond_atom_site_label_1
_geom_bond_atom_site_label_2
_geom_bond_distance
S1 O1 1.437(3)
S1 O2 1.439(3)
S1 N004 1.677(3)
S1 C20 1.765(4)
F1 C27 1.246(7)
F2 C27 1.404(10)
F3 C27 1.220(7)
N004 C1 1.506(4)
N004 C12 1.463(5)
C1 H1 0.9300
C1 C2 1.515(5)
C2 C3 1.467(5)
C2 C13 1.353(5)
C3 C4 1.406(5)
C3 C12 1.393(5)
C4 H4 0.9300
C4 C5 1.371(6)
C5 H5 0.9300
C5 C6 1.437(6)
C6 C7 1.432(6)
C6 C11 1.412(6)
C7 H7 0.9300
C7 C8 1.360(7)
C8 H8 0.9300
C8 C9 1.413(7)
C9 H9 0.9300
C9 C10 1.394(6)
C10 H10 0.9300
C10 C11 1.440(5)
C11 C12 1.435(5)
C13 H13A 0.9700
C13 H13B 0.9700
C13 C14 1.468(5)
C14 C15 1.405(5)
C14 C19 1.403(5)
C15 H15 0.9300
C15 C16 1.380(6)
C16 H16 0.9300
C16 C17 1.397(6)
C17 C18 1.364(7)
C17 C27 1.520(8)
C18 H18 0.9300
C18 C19 1.399(6)
C19 H19 0.9300
C20 C21 1.391(5)
C20 C25 1.382(5)
C21 H21 0.9300
C21 C22 1.393(6)
C22 H22 0.9300
C22 C23 1.389(8)
C23 C24 1.394(6)
C23 C26 1.520(7)
C24 H24 0.9300
C24 C25 1.387(6)
C25 H25 0.9300
C26 H26A 0.9600
C26 H26B 0.9600
C26 H26C 0.9600
